data_4312465
loop_
_publ_author_name
'Zhimin Dai'
'Zhan Shi'
'Guanghua Li'
'Dong Zhang'
'Wensheng Fu'
'Haiying Jin'
'Wei Xu'
'Shouhua Feng'

_publ_contact_author
;
      Feng,Shouhua
      College of Chemistry
      Jilin University
      Changchun, 130023
      P. R. China
;
_publ_section_title
;
 Hydrothermal Syntheses, Crystal Structures, and Magnetic Properties of
 Inorganic-Organic Hybrid Vanadium Selenites with Zero- to
 Three-Dimensional Structures: (1,10-Phenanthroline)2V2SeO7,
 (2,2'-Bipyridine)VSeO4, (4,4'-Bipyridine)V2Se2O8, and
 (4,4'-Bipyridine)2V4Se3O15.H2O
;
_journal_name_full 'Inorganic Chemistry'
_journal_page_first 7396
_journal_page_last 7402
_journal_paper_doi 10.1021/ic030165j
_journal_volume 42
_journal_year 2003
_chemical_formula_moiety 'C10 H8 N2 O8 Se2 V2'
_chemical_formula_sum 'C10 H8 N2 O8 Se2 V2'
_chemical_formula_weight 543.98
_chemical_melting_point ?
_chemical_name_systematic
;
 ?
;
_space_group_IT_number 2
_symmetry_cell_setting triclinic
_symmetry_space_group_name_Hall '-P 1'
_symmetry_space_group_name_H-M 'P -1'
_atom_sites_solution_hydrogens geom
_atom_sites_solution_primary direct
_atom_sites_solution_secondary difmap
_audit_creation_method SHELXL-97
_cell_angle_alpha 115.455(3)
_cell_angle_beta 107.582(3)
_cell_angle_gamma 91.957(4)
_cell_formula_units_Z 2
_cell_length_a 7.1810(10)
_cell_length_b 10.8937(13)
_cell_length_c 11.1811(15)
_cell_measurement_temperature 293(2)
_cell_volume 739.08(17)
_computing_cell_refinement 'Bruker SMART'
_computing_data_collection 'Bruker SMART'
_computing_data_reduction 'Bruker SAINT'
_computing_molecular_graphics SHELXP-97
_computing_publication_material SHELXTL
_computing_structure_refinement 'SHELXL-97 (Sheldrick, 1997)'
_computing_structure_solution 'SHELXS-97 (Sheldrick, 1990)'
_diffrn_ambient_temperature 293(2)
_diffrn_measured_fraction_theta_full 0.975
_diffrn_measured_fraction_theta_max 0.975
_diffrn_measurement_device_type 'CCD area detector'
_diffrn_measurement_method 'phi and omega scans'
_diffrn_radiation_monochromator graphite
_diffrn_radiation_source 'fine-focus sealed tube'
_diffrn_radiation_type MoK\a
_diffrn_radiation_wavelength 0.71073
_diffrn_reflns_av_R_equivalents 0.0356
_diffrn_reflns_av_sigmaI/netI 0.0309
_diffrn_reflns_limit_h_max 6
_diffrn_reflns_limit_h_min -7
_diffrn_reflns_limit_k_max 12
_diffrn_reflns_limit_k_min -8
_diffrn_reflns_limit_l_max 12
_diffrn_reflns_limit_l_min -12
_diffrn_reflns_number 3597
_diffrn_reflns_theta_full 23.27
_diffrn_reflns_theta_max 23.27
_diffrn_reflns_theta_min 2.11
_diffrn_standards_decay_% none
_diffrn_standards_interval_count none
_diffrn_standards_interval_time none
_diffrn_standards_number none
_exptl_absorpt_coefficient_mu 6.235
_exptl_absorpt_correction_T_max 0.7040
_exptl_absorpt_correction_T_min 0.3106
_exptl_absorpt_correction_type empirical
_exptl_absorpt_process_details SADABS
_exptl_crystal_colour Green
_exptl_crystal_density_diffrn 2.444
_exptl_crystal_density_meas ?
_exptl_crystal_density_method 'not measured'
_exptl_crystal_description Block
_exptl_crystal_F_000 520
_exptl_crystal_size_max 0.40
_exptl_crystal_size_mid 0.40
_exptl_crystal_size_min 0.35
_refine_diff_density_max 0.424
_refine_diff_density_min -0.427
_refine_diff_density_rms 0.100
_refine_ls_extinction_coef 0.0187(11)
_refine_ls_extinction_expression Fc^*^=kFc[1+0.001xFc^2^\l^3^/sin(2\q)]^-1/4^
_refine_ls_extinction_method SHELXL
_refine_ls_goodness_of_fit_ref 1.135
_refine_ls_hydrogen_treatment mixed
_refine_ls_matrix_type full
_refine_ls_number_parameters 250
_refine_ls_number_reflns 2064
_refine_ls_number_restraints 0
_refine_ls_restrained_S_all 1.135
_refine_ls_R_factor_all 0.0293
_refine_ls_R_factor_gt 0.0245
_refine_ls_shift/su_max 0.000
_refine_ls_shift/su_mean 0.000
_refine_ls_structure_factor_coef Fsqd
_refine_ls_weighting_details 'calc w=1/[\s^2^(Fo^2^)+(0.0300P)^2^+0.9236P] where P=(Fo^2^+2Fc^2^)/3'
_refine_ls_weighting_scheme calc
_refine_ls_wR_factor_gt 0.0658
_refine_ls_wR_factor_ref 0.0675
_reflns_number_gt 1793
_reflns_number_total 2064
_reflns_threshold_expression >2sigma(I)
_cod_data_source_file ic030165j_4.cif
_cod_data_source_block Compound3
_cod_depositor_comments
;
The following automatic conversions were performed:
'_symmetry_cell_setting' value 'Triclinic' changed to 'triclinic'
according to '/home/adriana/struct/CIF-dictionaries/cif_core.dic'
dictionary named 'cif_core.dic' version 2.4.1 from 2010-06-29.

Automatic conversion script
Id: cif_fix_enum 1555 2011-01-17 13:19:09Z saulius 

The following automatic conversions were performed:

'_chemical_melting_point' value 'not measured' was changed to '?' -
the value is undefined or not given.

Automatic conversion script
Id: cif_fix_values 1569 2011-02-09 13:29:24Z adriana 

The following automatic conversions were performed:

'_exptl_crystal_density_meas' value 'not measured' was changed to '?'
- the value is perceived as not measured.

Automatic conversion script
Id: cif_fix_values 3008 2015-01-20 13:52:24Z robertas 
;
_cod_database_code 4312465

loop_
_symmetry_equiv_pos_as_xyz
'x, y, z'
'-x, -y, -z'

loop_
_atom_site_label
_atom_site_type_symbol
_atom_site_fract_x
_atom_site_fract_y
_atom_site_fract_z
_atom_site_U_iso_or_equiv
_atom_site_adp_type
_atom_site_occupancy
_atom_site_symmetry_multiplicity
_atom_site_calc_flag
_atom_site_refinement_flags
_atom_site_disorder_assembly
_atom_site_disorder_group
V1 V 0.24070(10) 0.32680(7) -0.03484(7) 0.0168(2) Uani 1 1 d . . .
V2 V 1.76708(10) 0.17772(7) 0.51163(7) 0.0179(2) Uani 1 1 d . . .
Se1 Se 0.21322(6) 0.65079(4) 0.15433(4) 0.01802(18) Uani 1 1 d . . .
Se2 Se 0.21302(6) 0.15045(4) -0.36626(4) 0.01946(18) Uani 1 1 d . . .
O1 O 0.3039(4) 0.5032(3) 0.1316(3) 0.0256(7) Uani 1 1 d . . .
O2 O 0.3323(4) 0.2663(3) -0.1943(3) 0.0218(7) Uani 1 1 d . . .
O3 O 0.1186(4) 0.2058(3) -0.0295(3) 0.0292(7) Uani 1 1 d . . .
O4 O 1.8973(4) 0.2862(3) 0.4944(3) 0.0343(8) Uani 1 1 d . . .
O5 O 0.3299(4) 0.7403(3) 0.3325(3) 0.0286(8) Uani 1 1 d . . .
O6 O -0.0249(4) 0.6036(3) 0.1356(3) 0.0211(6) Uani 1 1 d . . .
O7 O -0.0231(4) 0.1160(3) -0.3737(3) 0.0203(6) Uani 1 1 d . . .
O8 O 0.3030(4) 0.0099(3) -0.3596(3) 0.0319(8) Uani 1 1 d . . .
N1 N 0.5327(5) 0.3032(4) 0.0706(3) 0.0211(8) Uani 1 1 d . . .
N2 N 1.4822(5) 0.1936(4) 0.3898(3) 0.0209(8) Uani 1 1 d . . .
C1 C 0.5803(7) 0.1773(5) 0.0190(5) 0.0276(11) Uani 1 1 d . . .
H1 H 0.488(7) 0.112(5) -0.061(5) 0.032(13) Uiso 1 1 d . . .
C2 C 0.7620(6) 0.1499(5) 0.0779(5) 0.0258(10) Uani 1 1 d . . .
H2 H 0.779(6) 0.059(5) 0.034(4) 0.026(12) Uiso 1 1 d . . .
C3 C 0.9066(6) 0.2571(4) 0.1960(4) 0.0213(9) Uani 1 1 d . . .
C4 C 0.8577(7) 0.3870(5) 0.2474(5) 0.0263(10) Uani 1 1 d . . .
H4 H 0.936(7) 0.452(5) 0.322(5) 0.033(14) Uiso 1 1 d . . .
C5 C 0.6714(7) 0.4057(5) 0.1834(5) 0.0256(10) Uani 1 1 d . . .
H5 H 0.637(8) 0.499(6) 0.214(5) 0.047(15) Uiso 1 1 d . . .
C6 C 1.3222(7) 0.0939(5) 0.3257(5) 0.0255(10) Uani 1 1 d . . .
H6 H 1.323(7) 0.018(5) 0.331(5) 0.037(15) Uiso 1 1 d . . .
C7 C 1.1349(7) 0.1098(5) 0.2619(5) 0.0272(11) Uani 1 1 d . . .
H7 H 1.040(7) 0.049(5) 0.236(5) 0.024(13) Uiso 1 1 d . . .
C8 C 1.1047(6) 0.2336(4) 0.2614(4) 0.0212(10) Uani 1 1 d . . .
C9 C 1.2741(7) 0.3379(5) 0.3246(5) 0.0307(11) Uani 1 1 d . . .
H9 H 1.276(7) 0.431(5) 0.324(5) 0.039(13) Uiso 1 1 d . . .
C10 C 1.4554(7) 0.3144(5) 0.3865(5) 0.0308(11) Uani 1 1 d . . .
H10 H 1.561(7) 0.377(5) 0.427(5) 0.027(13) Uiso 1 1 d . . .

loop_
_atom_site_aniso_label
_atom_site_aniso_U_11
_atom_site_aniso_U_22
_atom_site_aniso_U_33
_atom_site_aniso_U_23
_atom_site_aniso_U_13
_atom_site_aniso_U_12
V1 0.0119(4) 0.0160(4) 0.0190(4) 0.0060(3) 0.0035(3) 0.0054(3)
V2 0.0128(4) 0.0172(4) 0.0189(4) 0.0057(3) 0.0027(3) 0.0065(3)
Se1 0.0137(3) 0.0191(3) 0.0189(3) 0.00734(19) 0.00448(17) 0.00704(18)
Se2 0.0148(3) 0.0227(3) 0.0172(3) 0.0065(2) 0.00416(18) 0.00887(19)
O1 0.0210(17) 0.0204(17) 0.0244(15) 0.0043(13) 0.0016(13) 0.0121(13)
O2 0.0157(15) 0.0201(16) 0.0201(15) 0.0024(13) 0.0044(12) 0.0022(12)
O3 0.0244(17) 0.0275(18) 0.0351(17) 0.0157(15) 0.0076(14) 0.0048(14)
O4 0.0233(18) 0.041(2) 0.0415(18) 0.0251(17) 0.0068(15) 0.0045(15)
O5 0.0139(16) 0.0335(19) 0.0214(15) -0.0009(14) 0.0036(12) 0.0092(14)
O6 0.0108(15) 0.0255(17) 0.0252(15) 0.0107(13) 0.0051(12) 0.0065(13)
O7 0.0145(15) 0.0205(16) 0.0238(14) 0.0095(13) 0.0047(12) 0.0068(13)
O8 0.0265(18) 0.0209(17) 0.0279(16) 0.0013(14) -0.0032(13) 0.0150(14)
N1 0.018(2) 0.020(2) 0.0227(18) 0.0091(16) 0.0047(15) 0.0078(16)
N2 0.015(2) 0.020(2) 0.0244(18) 0.0097(16) 0.0036(15) 0.0072(17)
C1 0.023(3) 0.021(3) 0.027(2) 0.006(2) 0.001(2) 0.004(2)
C2 0.020(3) 0.020(3) 0.031(2) 0.010(2) 0.0024(19) 0.009(2)
C3 0.015(2) 0.026(2) 0.026(2) 0.015(2) 0.0062(18) 0.0060(19)
C4 0.017(3) 0.023(3) 0.027(2) 0.008(2) -0.002(2) 0.004(2)
C5 0.023(3) 0.017(3) 0.032(2) 0.009(2) 0.007(2) 0.009(2)
C6 0.020(3) 0.021(3) 0.034(2) 0.016(2) 0.003(2) 0.008(2)
C7 0.017(3) 0.021(3) 0.039(3) 0.014(2) 0.005(2) 0.001(2)
C8 0.019(2) 0.023(3) 0.021(2) 0.0117(19) 0.0040(18) 0.008(2)
C9 0.022(3) 0.022(3) 0.043(3) 0.016(2) 0.003(2) 0.005(2)
C10 0.018(3) 0.023(3) 0.039(3) 0.013(2) -0.004(2) -0.002(2)

loop_
_atom_type_symbol
_atom_type_description
_atom_type_scat_dispersion_real
_atom_type_scat_dispersion_imag
_atom_type_scat_source
C C 0.0033 0.0016 'International Tables Vol C Tables 4.2.6.8 and 6.1.1.4'
H H 0.0000 0.0000 'International Tables Vol C Tables 4.2.6.8 and 6.1.1.4'
N N 0.0061 0.0033 'International Tables Vol C Tables 4.2.6.8 and 6.1.1.4'
O O 0.0106 0.0060 'International Tables Vol C Tables 4.2.6.8 and 6.1.1.4'
V V 0.3005 0.5294 'International Tables Vol C Tables 4.2.6.8 and 6.1.1.4'
Se Se -0.0929 2.2259 'International Tables Vol C Tables 4.2.6.8 and 6.1.1.4'

loop_
_geom_angle_atom_site_label_1
_geom_angle_atom_site_label_2
_geom_angle_atom_site_label_3
_geom_angle
_geom_angle_site_symmetry_1
_geom_angle_site_symmetry_3
_geom_angle_publ_flag
O3 V1 O1 114.12(14) . . ?
O3 V1 O2 114.48(14) . . ?
O1 V1 O2 130.74(13) . . ?
O3 V1 O6 102.42(14) . 2_565 ?
O1 V1 O6 88.55(11) . 2_565 ?
O2 V1 O6 88.69(11) . 2_565 ?
O3 V1 N1 96.57(14) . . ?
O1 V1 N1 84.35(12) . . ?
O2 V1 N1 82.71(12) . . ?
O6 V1 N1 161.00(13) 2_565 . ?
O4 V2 O8 115.51(16) . 2_755 ?
O4 V2 O5 114.42(15) . 2_766 ?
O8 V2 O5 129.35(14) 2_755 2_766 ?
O4 V2 O7 101.82(14) . 1_756 ?
O8 V2 O7 88.03(11) 2_755 1_756 ?
O5 V2 O7 89.82(11) 2_766 1_756 ?
O4 V2 N2 96.65(15) . . ?
O8 V2 N2 82.77(12) 2_755 . ?
O5 V2 N2 83.74(12) 2_766 . ?
O7 V2 N2 161.48(13) 1_756 . ?
O6 Se1 O5 103.46(13) . . ?
O6 Se1 O1 102.17(14) . . ?
O5 Se1 O1 96.95(13) . . ?
O7 Se2 O2 102.87(13) . . ?
O7 Se2 O8 101.93(14) . . ?
O2 Se2 O8 97.73(13) . . ?
Se1 O1 V1 130.28(15) . . ?
Se2 O2 V1 130.02(16) . . ?
Se1 O5 V2 132.84(16) . 2_766 ?
Se1 O6 V1 119.17(15) . 2_565 ?
Se2 O7 V2 117.23(14) . 1_354 ?
Se2 O8 V2 127.04(16) . 2_755 ?
C5 N1 C1 117.3(4) . . ?
C5 N1 V1 124.6(3) . . ?
C1 N1 V1 118.1(3) . . ?
C6 N2 C10 116.6(4) . . ?
C6 N2 V2 123.4(3) . . ?
C10 N2 V2 119.7(3) . . ?
N1 C1 C2 123.2(4) . . ?
N1 C1 H1 115(3) . . ?
C2 C1 H1 121(3) . . ?
C1 C2 C3 119.4(4) . . ?
C1 C2 H2 116(3) . . ?
C3 C2 H2 125(3) . . ?
C4 C3 C2 117.1(4) . . ?
C4 C3 C8 121.4(4) . . ?
C2 C3 C8 121.5(4) . . ?
C5 C4 C3 120.0(4) . . ?
C5 C4 H4 120(3) . . ?
C3 C4 H4 120(3) . . ?
N1 C5 C4 123.0(4) . . ?
N1 C5 H5 116(3) . . ?
C4 C5 H5 121(3) . . ?
N2 C6 C7 123.4(4) . . ?
N2 C6 H6 123(3) . . ?
C7 C6 H6 113(3) . . ?
C8 C7 C6 120.4(5) . . ?
C8 C7 H7 121(3) . . ?
C6 C7 H7 118(3) . . ?
C7 C8 C9 116.5(4) . . ?
C7 C8 C3 122.8(4) . . ?
C9 C8 C3 120.8(4) . . ?
C10 C9 C8 119.7(4) . . ?
C10 C9 H9 115(3) . . ?
C8 C9 H9 125(3) . . ?
N2 C10 C9 123.3(5) . . ?
N2 C10 H10 115(3) . . ?
C9 C10 H10 122(3) . . ?

loop_
_geom_bond_atom_site_label_1
_geom_bond_atom_site_label_2
_geom_bond_distance
_geom_bond_site_symmetry_2
_geom_bond_publ_flag
V1 O3 1.591(3) . ?
V1 O1 1.928(3) . ?
V1 O2 1.942(3) . ?
V1 O6 2.002(3) 2_565 ?
V1 N1 2.158(3) . ?
V2 O4 1.593(3) . ?
V2 O8 1.935(3) 2_755 ?
V2 O5 1.938(3) 2_766 ?
V2 O7 2.002(3) 1_756 ?
V2 N2 2.148(3) . ?
Se1 O6 1.692(3) . ?
Se1 O5 1.699(3) . ?
Se1 O1 1.701(3) . ?
Se2 O7 1.693(3) . ?
Se2 O2 1.694(3) . ?
Se2 O8 1.704(3) . ?
O5 V2 1.938(3) 2_766 ?
O6 V1 2.002(3) 2_565 ?
O7 V2 2.002(3) 1_354 ?
O8 V2 1.935(3) 2_755 ?
N1 C5 1.336(6) . ?
N1 C1 1.342(5) . ?
N2 C6 1.328(6) . ?
N2 C10 1.351(6) . ?
C1 C2 1.379(6) . ?
C1 H1 0.90(5) . ?
C2 C3 1.396(6) . ?
C2 H2 0.92(4) . ?
C3 C4 1.383(6) . ?
C3 C8 1.477(6) . ?
C4 C5 1.382(6) . ?
C4 H4 0.84(5) . ?
C5 H5 0.99(5) . ?
C6 C7 1.376(6) . ?
C6 H6 0.85(5) . ?
C7 C8 1.375(6) . ?
C7 H7 0.82(5) . ?
C8 C9 1.402(6) . ?
C9 C10 1.367(6) . ?
C9 H9 1.01(5) . ?
C10 H10 0.86(5) . ?
